data_7212339
loop_
_publ_author_name
'Yamazaki, Shin-ichi'
'Yamada, Yusuke'
'Takeda, Sahori'
'Goto, Midori'
'Ioroi, Tsutomu'
'Siroma, Zyun'
'Yasuda, Kazuaki'

_publ_section_title
;
 Effects of p-substituents on electrochemical CO oxidation by Rh
 porphyrin-based catalysts.
;
_journal_issue 31
_journal_name_full 'Physical chemistry chemical physics : PCCP'
_journal_page_first 8968
_journal_page_last 8976
_journal_paper_doi 10.1039/b925413g
_journal_volume 12
_journal_year 2010
_chemical_formula_sum 'C50 H42 Cl N4 O5 Rh'
_chemical_formula_weight 917.24
_chemical_name_systematic
;
?
;
_space_group_IT_number 15
_symmetry_cell_setting monoclinic
_symmetry_space_group_name_Hall '-C 2yc'
_symmetry_space_group_name_H-M 'C 1 2/c 1'
_atom_sites_solution_hydrogens geom
_atom_sites_solution_primary direct
_atom_sites_solution_secondary difmap
_audit_creation_method SHELXL-97
_cell_angle_alpha 90.00
_cell_angle_beta 91.825(5)
_cell_angle_gamma 90.00
_cell_formula_units_Z 8
_cell_length_a 23.601(6)
_cell_length_b 9.222(2)
_cell_length_c 39.715(9)
_cell_measurement_reflns_used 2196
_cell_measurement_temperature 183(2)
_cell_measurement_theta_max 27.85
_cell_measurement_theta_min 2.416
_cell_volume 8640(3)
_computing_cell_refinement 'Bruker SMART'
_computing_data_collection 'Bruker SMART'
_computing_data_reduction 'Bruker SAINT'
_computing_molecular_graphics 'Bruker SHELXTL'
_computing_publication_material 'Bruker SHELXTL'
_computing_structure_refinement 'SHELXL-97 (Sheldrick, 1997)'
_computing_structure_solution 'SHELXS-97 (Sheldrick, 1990)'
_diffrn_ambient_temperature 183(2)
_diffrn_detector_area_resol_mean 8.366
_diffrn_measured_fraction_theta_full 0.994
_diffrn_measured_fraction_theta_max 0.994
_diffrn_measurement_device_type 'CCD area detector'
_diffrn_measurement_method 'phi and omega scans'
_diffrn_radiation_monochromator graphite
_diffrn_radiation_source 'rotating unit'
_diffrn_radiation_type MoK\a
_diffrn_radiation_wavelength 0.71073
_diffrn_reflns_av_R_equivalents 0.0900
_diffrn_reflns_av_sigmaI/netI 0.1417
_diffrn_reflns_limit_h_max 27
_diffrn_reflns_limit_h_min -28
_diffrn_reflns_limit_k_max 10
_diffrn_reflns_limit_k_min -10
_diffrn_reflns_limit_l_max 21
_diffrn_reflns_limit_l_min -47
_diffrn_reflns_number 21132
_diffrn_reflns_theta_full 25.00
_diffrn_reflns_theta_max 25.00
_diffrn_reflns_theta_min 1.73
_diffrn_standards_decay_% 0.0
_diffrn_standards_interval_time 729
_diffrn_standards_number 47
_exptl_absorpt_coefficient_mu 0.510
_exptl_absorpt_correction_T_max 0.9749
_exptl_absorpt_correction_T_min 0.8620
_exptl_absorpt_correction_type multi-scan
_exptl_absorpt_process_details sadabs
_exptl_crystal_colour red
_exptl_crystal_density_diffrn 1.410
_exptl_crystal_density_method 'not measured'
_exptl_crystal_description rectangular
_exptl_crystal_F_000 3776
_exptl_crystal_size_max 0.30
_exptl_crystal_size_mid 0.10
_exptl_crystal_size_min 0.05
_refine_diff_density_max 1.423
_refine_diff_density_min -0.989
_refine_diff_density_rms 0.143
_refine_ls_extinction_method none
_refine_ls_goodness_of_fit_ref 1.026
_refine_ls_hydrogen_treatment constr
_refine_ls_matrix_type full
_refine_ls_number_parameters 555
_refine_ls_number_reflns 7535
_refine_ls_number_restraints 0
_refine_ls_restrained_S_all 1.026
_refine_ls_R_factor_all 0.1347
_refine_ls_R_factor_gt 0.0811
_refine_ls_shift/su_max 0.049
_refine_ls_shift/su_mean 0.001
_refine_ls_structure_factor_coef Fsqd
_refine_ls_weighting_details 'calc w=1/[\s^2^(Fo^2^)+(0.0841P)^2^+0.0000P] where P=(Fo^2^+2Fc^2^)/3'
_refine_ls_weighting_scheme calc
_refine_ls_wR_factor_gt 0.1687
_refine_ls_wR_factor_ref 0.1870
_reflns_number_gt 4740
_reflns_number_total 7535
_reflns_threshold_expression >2sigma(I)
_cod_data_source_file b925413g.txt
_cod_data_source_block ara
_cod_depositor_comments
;
The following automatic conversions were performed:

'_symmetry_cell_setting' value 'Monoclinic' changed to 'monoclinic'
according to /home/saulius/struct/CIF-dictionaries/cif_core.dic
dictionary named 'cif_core.dic' version 2.4.2 from 2011-04-26.

Automatic conversion script
Id: cif_fix_values 1891 2012-01-12 08:04:46Z andrius 
;
_cod_original_sg_symbol_H-M C2/c
_cod_database_code 7212339

loop_
_symmetry_equiv_pos_as_xyz
'x, y, z'
'-x, y, -z+1/2'
'x+1/2, y+1/2, z'
'-x+1/2, y+1/2, -z+1/2'
'-x, -y, -z'
'x, -y, z-1/2'
'-x+1/2, -y+1/2, -z'
'x+1/2, -y+1/2, z-1/2'

loop_
_atom_site_label
_atom_site_type_symbol
_atom_site_fract_x
_atom_site_fract_y
_atom_site_fract_z
_atom_site_U_iso_or_equiv
_atom_site_adp_type
_atom_site_occupancy
_atom_site_symmetry_multiplicity
_atom_site_calc_flag
_atom_site_refinement_flags
C1 C 0.3209(3) 0.9173(7) 0.82427(17) 0.0147(16) Uani 1 1 d .
C2 C 0.3807(3) 0.9057(8) 0.82067(19) 0.0234(18) Uani 1 1 d .
H2 H 0.3998 0.8899 0.8003 0.028 Uiso 1 1 calc R
C3 C 0.4049(3) 0.9212(8) 0.85166(19) 0.0247(19) Uani 1 1 d .
H3 H 0.4444 0.9166 0.8571 0.030 Uiso 1 1 calc R
C4 C 0.3605(3) 0.9463(8) 0.87505(17) 0.0200(16) Uani 1 1 d .
C5 C 0.3687(3) 0.9692(8) 0.90952(17) 0.0191(16) Uani 1 1 d .
C6 C 0.3257(3) 0.9845(7) 0.93199(16) 0.0160(16) Uani 1 1 d .
C7 C 0.3331(3) 1.0102(8) 0.96727(17) 0.0216(18) Uani 1 1 d .
H7 H 0.3684 1.0202 0.9792 0.026 Uiso 1 1 calc R
C8 C 0.2821(3) 1.0179(8) 0.98062(18) 0.0213(17) Uani 1 1 d .
H8 H 0.2745 1.0355 1.0036 0.026 Uiso 1 1 calc R
C9 C 0.2408(3) 0.9948(8) 0.95398(17) 0.0190(17) Uani 1 1 d .
C10 C 0.1826(3) 0.9981(7) 0.95758(17) 0.0180(16) Uani 1 1 d .
C11 C 0.1421(3) 0.9907(7) 0.93064(17) 0.0167(16) Uani 1 1 d .
C12 C 0.0822(3) 0.9962(8) 0.93455(18) 0.0244(18) Uani 1 1 d .
H12 H 0.0629 1.0080 0.9550 0.029 Uiso 1 1 calc R
C13 C 0.0582(3) 0.9816(8) 0.90350(18) 0.0237(18) Uani 1 1 d .
H13 H 0.0188 0.9839 0.8981 0.028 Uiso 1 1 calc R
C14 C 0.1024(3) 0.9620(8) 0.88017(17) 0.0197(16) Uani 1 1 d .
C15 C 0.0953(3) 0.9360(8) 0.84597(18) 0.0209(17) Uani 1 1 d .
C16 C 0.1379(3) 0.9159(8) 0.82368(18) 0.0204(18) Uani 1 1 d .
C17 C 0.1302(3) 0.8860(9) 0.78841(18) 0.0240(18) Uani 1 1 d .
H17 H 0.0951 0.8714 0.7766 0.029 Uiso 1 1 calc R
C18 C 0.1815(3) 0.8825(8) 0.77535(18) 0.0227(17) Uani 1 1 d .
H18 H 0.1891 0.8650 0.7524 0.027 Uiso 1 1 calc R
C19 C 0.2231(3) 0.9094(7) 0.80144(17) 0.0176(17) Uani 1 1 d .
C20 C 0.2810(3) 0.9058(8) 0.79776(17) 0.0189(17) Uani 1 1 d .
C21 C 0.4285(3) 0.9793(8) 0.92288(17) 0.0215(17) Uani 1 1 d .
C22 C 0.4630(3) 1.0931(8) 0.91389(18) 0.0232(18) Uani 1 1 d .
H22 H 0.4478 1.1652 0.8991 0.028 Uiso 1 1 calc R
C23 C 0.5180(3) 1.1068(8) 0.92537(18) 0.0232(18) Uani 1 1 d .
H23 H 0.5401 1.1876 0.9189 0.028 Uiso 1 1 calc R
C24 C 0.5412(3) 1.0008(8) 0.94663(19) 0.0253(19) Uani 1 1 d .
C25 C 0.5074(3) 0.8866(9) 0.9560(2) 0.036(2) Uani 1 1 d .
H25 H 0.5229 0.8135 0.9704 0.043 Uiso 1 1 calc R
C26 C 0.4520(3) 0.8765(9) 0.9451(2) 0.032(2) Uani 1 1 d .
H26 H 0.4293 0.7987 0.9526 0.038 Uiso 1 1 calc R
C27 C 0.6293(3) 1.1250(10) 0.9509(2) 0.041(2) Uani 1 1 d .
H27A H 0.6299 1.1373 0.9264 0.062 Uiso 1 1 calc R
H27B H 0.6682 1.1119 0.9598 0.062 Uiso 1 1 calc R
H27C H 0.6127 1.2112 0.9611 0.062 Uiso 1 1 calc R
C28 C 0.1621(3) 1.0105(8) 0.99266(17) 0.0211(18) Uani 1 1 d .
C29 C 0.1745(3) 0.9025(8) 1.01611(17) 0.0186(17) Uani 1 1 d .
H29 H 0.1961 0.8208 1.0096 0.022 Uiso 1 1 calc R
C30 C 0.1560(3) 0.9113(8) 1.04886(19) 0.0232(18) Uani 1 1 d .
H30 H 0.1652 0.8366 1.0646 0.028 Uiso 1 1 calc R
C31 C 0.1236(3) 1.0306(8) 1.05876(18) 0.0231(17) Uani 1 1 d .
C32 C 0.1111(3) 1.1384(9) 1.03496(19) 0.032(2) Uani 1 1 d .
H32 H 0.0888 1.2194 1.0410 0.038 Uiso 1 1 calc R
C33 C 0.1307(3) 1.1282(8) 1.00326(17) 0.0246(18) Uani 1 1 d .
H33 H 0.1227 1.2046 0.9878 0.030 Uiso 1 1 calc R
C34 C 0.1093(4) 0.9296(9) 1.11251(19) 0.038(2) Uani 1 1 d .
H34A H 0.0940 0.8416 1.1018 0.057 Uiso 1 1 calc R
H34B H 0.0885 0.9500 1.1330 0.057 Uiso 1 1 calc R
H34C H 0.1495 0.9153 1.1184 0.057 Uiso 1 1 calc R
C35 C 0.0352(3) 0.9232(8) 0.83232(18) 0.0219(18) Uani 1 1 d .
C36 C 0.0031(3) 0.8044(8) 0.83944(18) 0.0249(18) Uani 1 1 d .
H36 H 0.0199 0.7280 0.8523 0.030 Uiso 1 1 calc R
C37 C -0.0533(3) 0.7914(9) 0.82843(18) 0.0251(18) Uani 1 1 d .
H37 H -0.0747 0.7071 0.8333 0.030 Uiso 1 1 calc R
C38 C -0.0775(3) 0.9057(9) 0.80996(18) 0.0243(19) Uani 1 1 d .
C39 C -0.0453(3) 1.0233(9) 0.80113(19) 0.032(2) Uani 1 1 d .
H39 H -0.0614 1.0970 0.7871 0.038 Uiso 1 1 calc R
C40 C 0.0104(3) 1.0344(9) 0.81263(19) 0.0301(19) Uani 1 1 d .
H40 H 0.0321 1.1175 0.8072 0.036 Uiso 1 1 calc R
C41 C -0.1692(3) 0.7980(11) 0.8120(2) 0.049(3) Uani 1 1 d .
H41A H -0.1568 0.7043 0.8033 0.074 Uiso 1 1 calc R
H41B H -0.2084 0.8164 0.8043 0.074 Uiso 1 1 calc R
H41C H -0.1670 0.7965 0.8367 0.074 Uiso 1 1 calc R
C42 C 0.3019(3) 0.8906(8) 0.76303(17) 0.0187(16) Uani 1 1 d .
C43 C 0.2979(3) 1.0039(8) 0.74043(19) 0.0266(19) Uani 1 1 d .
H43 H 0.2815 1.0924 0.7476 0.032 Uiso 1 1 calc R
C44 C 0.3166(3) 0.9951(9) 0.70739(19) 0.031(2) Uani 1 1 d .
H44 H 0.3132 1.0754 0.6925 0.037 Uiso 1 1 calc R
C45 C 0.3398(3) 0.8685(9) 0.69734(18) 0.0254(18) Uani 1 1 d .
C46 C 0.3439(3) 0.7510(9) 0.71916(19) 0.0289(19) Uani 1 1 d .
H46 H 0.3595 0.6621 0.7116 0.035 Uiso 1 1 calc R
C47 C 0.3257(3) 0.7625(8) 0.75167(18) 0.0232(17) Uani 1 1 d .
H47 H 0.3294 0.6819 0.7665 0.028 Uiso 1 1 calc R
C48 C 0.3851(4) 0.9572(11) 0.6494(2) 0.051(3) Uani 1 1 d .
H48A H 0.3583 1.0376 0.6461 0.077 Uiso 1 1 calc R
H48B H 0.3985 0.9252 0.6276 0.077 Uiso 1 1 calc R
H48C H 0.4174 0.9895 0.6636 0.077 Uiso 1 1 calc R
C49 C 0.2571(3) 1.2932(9) 0.8893(2) 0.039(2) Uani 1 1 d .
H49A H 0.2641 1.3794 0.8752 0.047 Uiso 1 1 calc R
H49B H 0.2944 1.2574 0.8978 0.047 Uiso 1 1 calc R
C50 C 0.2239(4) 1.3396(9) 0.9185(2) 0.043(2) Uani 1 1 d .
H50A H 0.1845 1.3574 0.9111 0.065 Uiso 1 1 calc R
H50B H 0.2403 1.4288 0.9281 0.065 Uiso 1 1 calc R
H50C H 0.2250 1.2632 0.9357 0.065 Uiso 1 1 calc R
Cl2 Cl 0.23149(8) 0.7086(2) 0.88458(5) 0.0294(5) Uani 1 1 d .
N1 N 0.3092(2) 0.9404(6) 0.85749(13) 0.0125(12) Uani 1 1 d .
N2 N 0.2681(2) 0.9787(6) 0.92418(14) 0.0181(14) Uani 1 1 d .
N3 N 0.1543(2) 0.9718(6) 0.89762(13) 0.0178(13) Uani 1 1 d .
N4 N 0.1947(2) 0.9293(6) 0.83135(14) 0.0186(14) Uani 1 1 d .
O1 O 0.2314(2) 1.1817(5) 0.86801(11) 0.0233(12) Uani 1 1 d .
H1 H 0.2060 1.2274 0.8585 0.030 Uiso 1 1 d .
O2 O 0.5963(2) 1.0006(6) 0.95871(14) 0.0334(14) Uani 1 1 d .
O3 O 0.1031(2) 1.0478(6) 1.08995(12) 0.0369(14) Uani 1 1 d .
O4 O 0.3580(2) 0.8419(6) 0.66516(13) 0.0411(15) Uani 1 1 d .
O5 O -0.1340(2) 0.9086(6) 0.80009(13) 0.0328(14) Uani 1 1 d .
Rh1 Rh 0.23181(2) 0.95392(7) 0.877622(13) 0.01465(18) Uani 1 1 d .

loop_
_atom_site_aniso_label
_atom_site_aniso_U_11
_atom_site_aniso_U_22
_atom_site_aniso_U_33
_atom_site_aniso_U_23
_atom_site_aniso_U_13
_atom_site_aniso_U_12
C1 0.021(4) 0.011(4) 0.012(4) -0.001(3) 0.004(3) 0.001(3)
C2 0.021(4) 0.025(5) 0.024(4) -0.004(3) 0.006(3) 0.002(3)
C3 0.017(4) 0.029(5) 0.028(4) 0.004(4) 0.003(3) 0.000(3)
C4 0.016(4) 0.026(4) 0.019(4) 0.003(4) 0.006(3) 0.004(3)
C5 0.023(4) 0.021(4) 0.013(4) 0.002(3) -0.004(3) 0.003(3)
C6 0.016(4) 0.021(4) 0.011(3) 0.000(3) -0.002(3) 0.000(3)
C7 0.022(4) 0.028(5) 0.014(4) 0.001(3) -0.007(3) -0.007(3)
C8 0.019(4) 0.031(5) 0.014(4) -0.003(3) -0.001(3) -0.004(3)
C9 0.022(4) 0.021(4) 0.014(4) 0.004(3) 0.004(3) 0.002(3)
C10 0.024(4) 0.016(4) 0.014(4) -0.001(3) 0.002(3) 0.000(3)
C11 0.020(4) 0.016(4) 0.014(4) -0.001(3) 0.005(3) 0.000(3)
C12 0.021(4) 0.035(5) 0.017(4) 0.000(3) 0.003(3) 0.003(3)
C13 0.012(4) 0.033(5) 0.026(4) -0.004(4) -0.003(3) 0.003(3)
C14 0.016(4) 0.022(4) 0.021(4) 0.004(4) -0.005(3) 0.006(3)
C15 0.019(4) 0.025(4) 0.018(4) 0.002(3) 0.002(3) -0.005(3)
C16 0.019(4) 0.024(5) 0.018(4) 0.000(3) -0.006(3) 0.001(3)
C17 0.020(4) 0.033(5) 0.018(4) 0.000(4) -0.004(3) -0.001(4)
C18 0.026(4) 0.029(4) 0.013(4) 0.000(3) -0.005(3) 0.003(4)
C19 0.017(4) 0.021(4) 0.015(4) -0.003(3) -0.001(3) -0.003(3)
C20 0.022(4) 0.023(4) 0.012(4) -0.005(3) -0.001(3) 0.001(3)
C21 0.021(4) 0.027(5) 0.016(4) -0.001(3) -0.006(3) -0.001(3)
C22 0.024(4) 0.024(5) 0.021(4) 0.001(3) -0.002(3) 0.004(3)
C23 0.021(4) 0.025(4) 0.023(4) 0.001(4) -0.007(3) -0.009(3)
C24 0.023(4) 0.033(5) 0.020(4) -0.006(4) -0.002(3) -0.004(3)
C25 0.031(5) 0.031(5) 0.044(5) 0.015(4) -0.019(4) 0.001(4)
C26 0.022(4) 0.035(5) 0.038(5) 0.003(4) -0.010(4) -0.013(4)
C27 0.024(5) 0.051(6) 0.049(6) 0.023(5) -0.019(4) -0.015(4)
C28 0.026(4) 0.026(5) 0.011(4) -0.001(3) -0.001(3) -0.002(3)
C29 0.018(4) 0.019(4) 0.019(4) -0.001(3) -0.001(3) 0.003(3)
C30 0.027(4) 0.020(4) 0.023(4) 0.005(3) 0.001(4) -0.002(3)
C31 0.031(4) 0.023(4) 0.016(4) -0.003(3) 0.010(3) -0.003(4)
C32 0.046(5) 0.025(5) 0.026(4) -0.004(4) 0.011(4) 0.008(4)
C33 0.036(5) 0.023(4) 0.015(4) 0.004(3) 0.004(3) 0.008(4)
C34 0.055(6) 0.040(6) 0.020(4) 0.002(4) 0.014(4) 0.009(4)
C35 0.023(4) 0.027(5) 0.015(4) -0.005(3) 0.001(3) 0.000(3)
C36 0.021(4) 0.028(5) 0.025(4) 0.006(4) -0.002(3) -0.004(3)
C37 0.017(4) 0.035(5) 0.023(4) -0.002(4) -0.001(3) -0.014(3)
C38 0.013(4) 0.046(6) 0.014(4) 0.000(4) -0.002(3) 0.003(4)
C39 0.023(4) 0.044(6) 0.027(4) 0.013(4) -0.009(4) 0.004(4)
C40 0.033(5) 0.029(5) 0.027(4) 0.014(4) -0.003(4) -0.009(4)
C41 0.020(5) 0.087(8) 0.040(5) 0.026(5) -0.002(4) -0.018(5)
C42 0.020(4) 0.026(4) 0.009(4) -0.001(3) -0.003(3) 0.001(3)
C43 0.028(4) 0.028(5) 0.024(4) -0.005(4) 0.003(4) -0.001(3)
C44 0.042(5) 0.029(5) 0.022(4) 0.003(4) 0.007(4) 0.000(4)
C45 0.019(4) 0.041(5) 0.016(4) -0.011(4) 0.009(3) -0.006(4)
C46 0.028(4) 0.030(5) 0.029(4) -0.013(4) 0.007(4) 0.001(4)
C47 0.021(4) 0.025(4) 0.024(4) -0.002(4) 0.003(3) -0.001(3)
C48 0.050(6) 0.066(7) 0.039(5) 0.001(6) 0.012(5) -0.004(6)
C49 0.036(5) 0.034(5) 0.045(5) 0.015(4) -0.010(4) -0.017(4)
C50 0.066(7) 0.033(5) 0.032(5) -0.002(4) 0.007(5) 0.005(5)
Cl2 0.0310(11) 0.0252(11) 0.0321(11) 0.0012(9) 0.0017(9) -0.0003(9)
N1 0.013(3) 0.015(3) 0.010(3) 0.002(3) 0.001(2) 0.000(2)
N2 0.017(3) 0.027(4) 0.010(3) -0.002(3) 0.000(2) -0.004(3)
N3 0.017(3) 0.025(4) 0.012(3) -0.002(3) 0.003(3) 0.000(3)
N4 0.017(3) 0.020(4) 0.019(3) 0.002(3) -0.004(3) -0.004(3)
O1 0.033(3) 0.021(3) 0.015(3) 0.005(2) -0.012(2) 0.001(2)
O2 0.017(3) 0.038(4) 0.044(4) 0.008(3) -0.014(3) -0.005(2)
O3 0.060(4) 0.034(3) 0.019(3) 0.003(3) 0.022(3) 0.008(3)
O4 0.055(4) 0.047(4) 0.022(3) -0.001(3) 0.013(3) -0.012(3)
O5 0.019(3) 0.050(4) 0.028(3) 0.003(3) -0.008(2) -0.005(3)
Rh1 0.0128(3) 0.0198(3) 0.0112(3) -0.0001(3) -0.0012(2) -0.0006(3)

loop_
_atom_type_symbol
_atom_type_description
_atom_type_scat_dispersion_real
_atom_type_scat_dispersion_imag
_atom_type_scat_source
C C 0.0033 0.0016 'International Tables Vol C Tables 4.2.6.8 and 6.1.1.4'
H H 0.0000 0.0000 'International Tables Vol C Tables 4.2.6.8 and 6.1.1.4'
N N 0.0061 0.0033 'International Tables Vol C Tables 4.2.6.8 and 6.1.1.4'
O O 0.0106 0.0060 'International Tables Vol C Tables 4.2.6.8 and 6.1.1.4'
Cl Cl 0.1484 0.1585 'International Tables Vol C Tables 4.2.6.8 and 6.1.1.4'
Rh Rh -1.1178 0.9187 'International Tables Vol C Tables 4.2.6.8 and 6.1.1.4'

loop_
_geom_angle_atom_site_label_1
_geom_angle_atom_site_label_2
_geom_angle_atom_site_label_3
_geom_angle
N1 C1 C20 125.8(6)
N1 C1 C2 109.8(6)
C20 C1 C2 124.4(6)
C3 C2 C1 107.1(7)
C3 C2 H2 126.5
C1 C2 H2 126.5
C2 C3 C4 108.0(7)
C2 C3 H3 126.0
C4 C3 H3 126.0
N1 C4 C5 126.6(6)
N1 C4 C3 108.2(6)
C5 C4 C3 125.1(6)
C6 C5 C4 124.6(6)
C6 C5 C21 118.0(6)
C4 C5 C21 117.3(6)
N2 C6 C5 126.0(6)
N2 C6 C7 108.3(6)
C5 C6 C7 125.7(6)
C8 C7 C6 108.4(6)
C8 C7 H7 125.8
C6 C7 H7 125.8
C7 C8 C9 107.5(6)
C7 C8 H8 126.2
C9 C8 H8 126.2
N2 C9 C10 125.9(6)
N2 C9 C8 108.9(6)
C10 C9 C8 125.1(7)
C9 C10 C11 124.7(7)
C9 C10 C28 116.7(6)
C11 C10 C28 118.6(6)
N3 C11 C10 125.3(6)
N3 C11 C12 110.4(6)
C10 C11 C12 124.3(6)
C13 C12 C11 106.5(7)
C13 C12 H12 126.7
C11 C12 H12 126.7
C12 C13 C14 108.3(6)
C12 C13 H13 125.9
C14 C13 H13 125.9
C15 C14 N3 125.3(6)
C15 C14 C13 126.2(6)
N3 C14 C13 108.5(6)
C16 C15 C14 126.0(7)
C16 C15 C35 117.3(6)
C14 C15 C35 116.7(6)
N4 C16 C15 125.2(6)
N4 C16 C17 109.1(6)
C15 C16 C17 125.6(7)
C18 C17 C16 107.2(6)
C18 C17 H17 126.4
C16 C17 H17 126.4
C17 C18 C19 109.1(7)
C17 C18 H18 125.5
C19 C18 H18 125.5
C20 C19 N4 126.8(6)
C20 C19 C18 125.5(7)
N4 C19 C18 107.5(6)
C19 C20 C1 124.5(7)
C19 C20 C42 117.4(6)
C1 C20 C42 118.1(6)
C22 C21 C26 117.0(7)
C22 C21 C5 120.8(7)
C26 C21 C5 122.2(7)
C23 C22 C21 122.9(7)
C23 C22 H22 118.5
C21 C22 H22 118.5
C22 C23 C24 119.2(7)
C22 C23 H23 120.4
C24 C23 H23 120.4
O2 C24 C25 117.0(7)
O2 C24 C23 124.3(7)
C25 C24 C23 118.7(7)
C26 C25 C24 121.4(8)
C26 C25 H25 119.3
C24 C25 H25 119.3
C25 C26 C21 120.7(8)
C25 C26 H26 119.6
C21 C26 H26 119.6
O2 C27 H27A 109.5
O2 C27 H27B 109.5
H27A C27 H27B 109.5
O2 C27 H27C 109.5
H27A C27 H27C 109.5
H27B C27 H27C 109.5
C29 C28 C33 117.5(7)
C29 C28 C10 120.2(7)
C33 C28 C10 122.3(6)
C28 C29 C30 121.4(7)
C28 C29 H29 119.3
C30 C29 H29 119.3
C29 C30 C31 120.0(7)
C29 C30 H30 120.0
C31 C30 H30 120.0
O3 C31 C32 117.6(7)
O3 C31 C30 124.2(7)
C32 C31 C30 118.2(7)
C33 C32 C31 120.5(7)
C33 C32 H32 119.7
C31 C32 H32 119.7
C32 C33 C28 122.4(7)
C32 C33 H33 118.8
C28 C33 H33 118.8
O3 C34 H34A 109.5
O3 C34 H34B 109.5
H34A C34 H34B 109.5
O3 C34 H34C 109.5
H34A C34 H34C 109.5
H34B C34 H34C 109.5
C36 C35 C40 118.5(7)
C36 C35 C15 120.6(7)
C40 C35 C15 120.8(7)
C35 C36 C37 122.3(7)
C35 C36 H36 118.9
C37 C36 H36 118.9
C36 C37 C38 118.0(7)
C36 C37 H37 121.0
C38 C37 H37 121.0
O5 C38 C39 116.7(7)
O5 C38 C37 122.6(7)
C39 C38 C37 120.7(7)
C38 C39 C40 120.1(7)
C38 C39 H39 119.9
C40 C39 H39 119.9
C39 C40 C35 120.2(7)
C39 C40 H40 119.9
C35 C40 H40 119.9
O5 C41 H41A 109.5
O5 C41 H41B 109.5
H41A C41 H41B 109.5
O5 C41 H41C 109.5
H41A C41 H41C 109.5
H41B C41 H41C 109.5
C43 C42 C47 117.0(7)
C43 C42 C20 120.9(7)
C47 C42 C20 122.1(7)
C42 C43 C44 123.2(7)
C42 C43 H43 118.4
C44 C43 H43 118.4
C45 C44 C43 117.9(7)
C45 C44 H44 121.0
C43 C44 H44 121.0
C44 C45 O4 124.4(8)
C44 C45 C46 120.6(7)
O4 C45 C46 114.9(7)
C47 C46 C45 120.4(7)
C47 C46 H46 119.8
C45 C46 H46 119.8
C46 C47 C42 120.8(7)
C46 C47 H47 119.6
C42 C47 H47 119.6
O4 C48 H48A 109.5
O4 C48 H48B 109.5
H48A C48 H48B 109.5
O4 C48 H48C 109.5
H48A C48 H48C 109.5
H48B C48 H48C 109.5
O1 C49 C50 116.1(7)
O1 C49 H49A 108.3
C50 C49 H49A 108.3
O1 C49 H49B 108.3
C50 C49 H49B 108.3
H49A C49 H49B 107.4
C49 C50 H50A 109.5
C49 C50 H50B 109.5
H50A C50 H50B 109.5
C49 C50 H50C 109.5
H50A C50 H50C 109.5
H50B C50 H50C 109.5
C1 N1 C4 106.9(5)
C1 N1 Rh1 127.0(4)
C4 N1 Rh1 126.0(4)
C9 N2 C6 106.7(5)
C9 N2 Rh1 127.0(5)
C6 N2 Rh1 126.3(5)
C11 N3 C14 106.2(6)
C11 N3 Rh1 127.5(5)
C14 N3 Rh1 126.3(4)
C16 N4 C19 107.0(6)
C16 N4 Rh1 127.2(5)
C19 N4 Rh1 125.5(4)
C49 O1 Rh1 126.4(4)
C24 O2 C27 116.2(6)
C49 O1 H1 101.0
C31 O3 C34 117.2(6)
C45 O4 C48 116.0(7)
C38 O5 C41 117.9(6)
N1 Rh1 N3 178.9(2)
N1 Rh1 N4 90.3(2)
N3 Rh1 N4 89.7(2)
N1 Rh1 N2 90.4(2)
N3 Rh1 N2 89.7(2)
N4 Rh1 N2 179.4(2)
N1 Rh1 O1 89.4(2)
N3 Rh1 O1 89.5(2)
N4 Rh1 O1 87.1(2)
N2 Rh1 O1 92.9(2)
N1 Rh1 Cl2 89.61(16)
N3 Rh1 Cl2 91.52(18)
N4 Rh1 Cl2 89.76(17)
N2 Rh1 Cl2 90.25(18)
O1 Rh1 Cl2 176.66(13)

loop_
_geom_bond_atom_site_label_1
_geom_bond_atom_site_label_2
_geom_bond_distance
C1 N1 1.373(8)
C1 C20 1.395(9)
C1 C2 1.426(9)
C2 C3 1.348(10)
C2 H2 0.9500
C3 C4 1.442(10)
C3 H3 0.9500
C4 N1 1.379(8)
C4 C5 1.393(9)
C5 C6 1.380(10)
C5 C21 1.495(9)
C6 N2 1.386(8)
C6 C7 1.426(9)
C7 C8 1.333(10)
C7 H7 0.9500
C8 C9 1.432(9)
C8 H8 0.9500
C9 N2 1.374(9)
C9 C10 1.386(10)
C10 C11 1.413(9)
C10 C28 1.494(9)
C11 N3 1.362(8)
C11 C12 1.430(10)
C12 C13 1.346(10)
C12 H12 0.9500
C13 C14 1.427(10)
C13 H13 0.9500
C14 C15 1.384(9)
C14 N3 1.391(8)
C15 C16 1.374(10)
C15 C35 1.507(10)
C16 N4 1.369(8)
C16 C17 1.434(9)
C17 C18 1.331(10)
C17 H17 0.9500
C18 C19 1.428(9)
C18 H18 0.9500
C19 C20 1.378(10)
C19 N4 1.395(9)
C20 C42 1.487(9)
C21 C22 1.382(10)
C21 C26 1.396(10)
C22 C23 1.368(10)
C22 H22 0.9500
C23 C24 1.392(10)
C23 H23 0.9500
C24 O2 1.372(8)
C24 C25 1.380(11)
C25 C26 1.368(10)
C25 H25 0.9500
C26 H26 0.9500
C27 O2 1.427(9)
C27 H27A 0.9800
C27 H27B 0.9800
C27 H27C 0.9800
C28 C29 1.388(9)
C28 C33 1.387(10)
C29 C30 1.388(10)
C29 H29 0.9500
C30 C31 1.403(10)
C30 H30 0.9500
C31 O3 1.353(8)
C31 C32 1.397(10)
C32 C33 1.358(10)
C32 H32 0.9500
C33 H33 0.9500
C34 O3 1.416(9)
C34 H34A 0.9800
C34 H34B 0.9800
C34 H34C 0.9800
C35 C36 1.366(10)
C35 C40 1.405(10)
C36 C37 1.394(9)
C36 H36 0.9500
C37 C38 1.396(10)
C37 H37 0.9500
C38 O5 1.377(8)
C38 C39 1.375(11)
C39 C40 1.383(10)
C39 H39 0.9500
C40 H40 0.9500
C41 O5 1.407(9)
C41 H41A 0.9800
C41 H41B 0.9800
C41 H41C 0.9800
C42 C43 1.379(10)
C42 C47 1.389(10)
C43 C44 1.401(10)
C43 H43 0.9500
C44 C45 1.355(11)
C44 H44 0.9500
C45 O4 1.383(8)
C45 C46 1.389(11)
C46 C47 1.378(10)
C46 H46 0.9500
C47 H47 0.9500
C48 O4 1.398(10)
C48 H48A 0.9800
C48 H48B 0.9800
C48 H48C 0.9800
C49 O1 1.451(9)
C49 C50 1.484(11)
C49 H49A 0.9900
C49 H49B 0.9900
C50 H50A 0.9800
C50 H50B 0.9800
C50 H50C 0.9800
Cl2 Rh1 2.279(2)
N1 Rh1 2.021(5)
N2 Rh1 2.026(5)
N3 Rh1 2.025(6)
N4 Rh1 2.024(6)
O1 Rh1 2.135(5)
H1 O1 0.8200

loop_
_geom_torsion_atom_site_label_1
_geom_torsion_atom_site_label_2
_geom_torsion_atom_site_label_3
_geom_torsion_atom_site_label_4
_geom_torsion
N1 C1 C2 C3 0.2(8)
C20 C1 C2 C3 -179.5(7)
C1 C2 C3 C4 -1.3(8)
C2 C3 C4 N1 2.0(8)
C2 C3 C4 C5 -179.2(7)
N1 C4 C5 C6 2.6(13)
C3 C4 C5 C6 -176.0(7)
N1 C4 C5 C21 -176.8(7)
C3 C4 C5 C21 4.7(11)
C4 C5 C6 N2 0.4(12)
C21 C5 C6 N2 179.8(6)
C4 C5 C6 C7 -179.0(7)
C21 C5 C6 C7 0.4(11)
N2 C6 C7 C8 0.8(8)
C5 C6 C7 C8 -179.7(7)
C6 C7 C8 C9 0.9(8)
C7 C8 C9 N2 -2.3(8)
C7 C8 C9 C10 -178.3(7)
N2 C9 C10 C11 -2.5(12)
C8 C9 C10 C11 172.8(7)
N2 C9 C10 C28 177.5(6)
C8 C9 C10 C28 -7.1(11)
C9 C10 C11 N3 3.6(12)
C28 C10 C11 N3 -176.4(7)
C9 C10 C11 C12 -179.1(7)
C28 C10 C11 C12 0.9(11)
N3 C11 C12 C13 -0.5(9)
C10 C11 C12 C13 -178.1(7)
C11 C12 C13 C14 1.9(9)
C12 C13 C14 C15 176.6(8)
C12 C13 C14 N3 -2.7(9)
N3 C14 C15 C16 -0.1(13)
C13 C14 C15 C16 -179.3(7)
N3 C14 C15 C35 177.4(7)
C13 C14 C15 C35 -1.7(11)
C14 C15 C16 N4 -5.3(12)
C35 C15 C16 N4 177.1(6)
C14 C15 C16 C17 178.6(7)
C35 C15 C16 C17 1.1(11)
N4 C16 C17 C18 -0.3(9)
C15 C16 C17 C18 176.3(7)
C16 C17 C18 C19 0.1(9)
C17 C18 C19 C20 176.0(7)
C17 C18 C19 N4 0.1(9)
N4 C19 C20 C1 2.2(12)
C18 C19 C20 C1 -172.9(7)
N4 C19 C20 C42 -176.9(6)
C18 C19 C20 C42 8.0(11)
N1 C1 C20 C19 -3.2(12)
C2 C1 C20 C19 176.4(7)
N1 C1 C20 C42 176.0(6)
C2 C1 C20 C42 -4.5(11)
C6 C5 C21 C22 -113.3(8)
C4 C5 C21 C22 66.1(10)
C6 C5 C21 C26 66.0(10)
C4 C5 C21 C26 -114.6(8)
C26 C21 C22 C23 0.9(12)
C5 C21 C22 C23 -179.8(7)
C21 C22 C23 C24 1.1(12)
C22 C23 C24 O2 177.6(7)
C22 C23 C24 C25 -1.4(12)
O2 C24 C25 C26 -179.4(8)
C23 C24 C25 C26 -0.3(13)
C24 C25 C26 C21 2.4(13)
C22 C21 C26 C25 -2.6(12)
C5 C21 C26 C25 178.1(7)
C9 C10 C28 C29 -62.1(9)
C11 C10 C28 C29 117.9(8)
C9 C10 C28 C33 117.5(8)
C11 C10 C28 C33 -62.5(10)
C33 C28 C29 C30 0.4(11)
C10 C28 C29 C30 -180.0(7)
C28 C29 C30 C31 0.6(11)
C29 C30 C31 O3 179.2(7)
C29 C30 C31 C32 -0.3(11)
O3 C31 C32 C33 179.5(7)
C30 C31 C32 C33 -0.9(12)
C31 C32 C33 C28 2.0(13)
C29 C28 C33 C32 -1.7(12)
C10 C28 C33 C32 178.7(7)
C16 C15 C35 C36 106.2(8)
C14 C15 C35 C36 -71.6(9)
C16 C15 C35 C40 -75.2(9)
C14 C15 C35 C40 107.0(8)
C40 C35 C36 C37 -1.3(11)
C15 C35 C36 C37 177.3(7)
C35 C36 C37 C38 -1.0(11)
C36 C37 C38 O5 -175.0(7)
C36 C37 C38 C39 4.1(11)
O5 C38 C39 C40 174.3(7)
C37 C38 C39 C40 -4.8(12)
C38 C39 C40 C35 2.4(12)
C36 C35 C40 C39 0.6(11)
C15 C35 C40 C39 -178.0(7)
C19 C20 C42 C43 72.0(9)
C1 C20 C42 C43 -107.2(8)
C19 C20 C42 C47 -107.1(8)
C1 C20 C42 C47 73.7(9)
C47 C42 C43 C44 -0.4(11)
C20 C42 C43 C44 -179.6(7)
C42 C43 C44 C45 0.1(12)
C43 C44 C45 O4 177.2(7)
C43 C44 C45 C46 0.8(12)
C44 C45 C46 C47 -1.5(11)
O4 C45 C46 C47 -178.2(7)
C45 C46 C47 C42 1.1(11)
C43 C42 C47 C46 -0.2(11)
C20 C42 C47 C46 179.0(7)
C20 C1 N1 C4 -179.3(7)
C2 C1 N1 C4 1.1(8)
C20 C1 N1 Rh1 3.3(10)
C2 C1 N1 Rh1 -176.3(4)
C5 C4 N1 C1 179.4(7)
C3 C4 N1 C1 -1.8(8)
C5 C4 N1 Rh1 -3.2(11)
C3 C4 N1 Rh1 175.6(4)
C10 C9 N2 C6 178.8(7)
C8 C9 N2 C6 2.8(8)
C10 C9 N2 Rh1 -0.5(11)
C8 C9 N2 Rh1 -176.5(5)
C5 C6 N2 C9 178.3(7)
C7 C6 N2 C9 -2.2(8)
C5 C6 N2 Rh1 -2.5(10)
C7 C6 N2 Rh1 177.0(5)
C10 C11 N3 C14 176.4(7)
C12 C11 N3 C14 -1.2(8)
C10 C11 N3 Rh1 -1.6(10)
C12 C11 N3 Rh1 -179.2(5)
C15 C14 N3 C11 -177.0(7)
C13 C14 N3 C11 2.3(8)
C15 C14 N3 Rh1 1.1(11)
C13 C14 N3 Rh1 -179.6(5)
C15 C16 N4 C19 -176.3(7)
C17 C16 N4 C19 0.4(8)
C15 C16 N4 Rh1 9.2(10)
C17 C16 N4 Rh1 -174.2(5)
C20 C19 N4 C16 -176.1(7)
C18 C19 N4 C16 -0.3(8)
C20 C19 N4 Rh1 -1.4(10)
C18 C19 N4 Rh1 174.4(5)
C50 C49 O1 Rh1 -80.6(8)
C25 C24 O2 C27 -175.3(8)
C23 C24 O2 C27 5.7(11)
C32 C31 O3 C34 171.6(7)
C30 C31 O3 C34 -7.9(11)
C44 C45 O4 C48 39.0(11)
C46 C45 O4 C48 -144.4(7)
C39 C38 O5 C41 -172.9(8)
C37 C38 O5 C41 6.2(11)
C1 N1 Rh1 N4 -2.0(6)
C4 N1 Rh1 N4 -178.9(6)
C1 N1 Rh1 N2 178.0(6)
C4 N1 Rh1 N2 1.1(6)
C1 N1 Rh1 O1 -89.1(5)
C4 N1 Rh1 O1 94.0(6)
C1 N1 Rh1 Cl2 87.7(5)
C4 N1 Rh1 Cl2 -89.1(6)
C11 N3 Rh1 N4 179.2(6)
C14 N3 Rh1 N4 1.6(6)
C11 N3 Rh1 N2 -0.7(6)
C14 N3 Rh1 N2 -178.4(6)
C11 N3 Rh1 O1 -93.7(6)
C14 N3 Rh1 O1 88.6(6)
C11 N3 Rh1 Cl2 89.5(6)
C14 N3 Rh1 Cl2 -88.2(6)
C16 N4 Rh1 N1 174.7(6)
C19 N4 Rh1 N1 1.1(6)
C16 N4 Rh1 N3 -6.4(6)
C19 N4 Rh1 N3 180.0(6)
C16 N4 Rh1 O1 -95.9(6)
C19 N4 Rh1 O1 90.5(5)
C16 N4 Rh1 Cl2 85.1(6)
C19 N4 Rh1 Cl2 -88.5(5)
C9 N2 Rh1 N1 -179.4(6)
C6 N2 Rh1 N1 1.5(6)
C9 N2 Rh1 N3 1.8(6)
C6 N2 Rh1 N3 -177.4(6)
C9 N2 Rh1 O1 91.3(6)
C6 N2 Rh1 O1 -87.9(6)
C9 N2 Rh1 Cl2 -89.8(6)
C6 N2 Rh1 Cl2 91.1(6)
C49 O1 Rh1 N1 -84.0(6)
C49 O1 Rh1 N3 96.0(6)
C49 O1 Rh1 N4 -174.3(6)
C49 O1 Rh1 N2 6.4(6)
